data_7000168
loop_
_publ_author_name
'Haddow, Mairi F.'
'Middleton, Ann J.'
'Orpen, A. Guy'
'Pringle, Paul G.'
'Papp, Rainer'

_publ_section_title
;
 Stereoelectronic effects in a homologous series of bidentate cyclic
 phosphines. A clear correlation of hydroformylation catalyst activity
 with ring size
;
_journal_issue 1
_journal_name_full 'Dalton Transactions'
_journal_page_first 202
_journal_page_last 209
_journal_paper_doi 10.1039/b815056g
_journal_year 2009
_chemical_formula_moiety 'C13 H26 Cl2 P2 Pt'
_chemical_formula_sum 'C13 H26 Cl2 P2 Pt'
_chemical_formula_weight 510.27
_chemical_name_systematic
;
?
;
_space_group_IT_number 61
_symmetry_cell_setting orthorhombic
_symmetry_space_group_name_Hall '-P 2ac 2ab'
_symmetry_space_group_name_H-M 'P b c a'
_atom_sites_solution_hydrogens geom
_atom_sites_solution_primary direct
_atom_sites_solution_secondary difmap
_audit_creation_method SHELXL-97
_cell_angle_alpha 90.00
_cell_angle_beta 90.00
_cell_angle_gamma 90.00
_cell_formula_units_Z 8
_cell_length_a 12.723(3)
_cell_length_b 11.954(3)
_cell_length_c 22.007(6)
_cell_measurement_reflns_used 297
_cell_measurement_temperature 173(2)
_cell_measurement_theta_max 27.483
_cell_measurement_theta_min 2.4485
_cell_volume 3347.1(15)
_computing_cell_refinement 'Bruker SMART'
_computing_data_collection 'Bruker SMART'
_computing_data_reduction 'Bruker SAINT'
_computing_molecular_graphics 'Bruker SHELXTL'
_computing_publication_material 'Bruker SHELXTL'
_computing_structure_refinement 'SHELXL-97 (Sheldrick, 1997)'
_computing_structure_solution 'SHELXS-97 (Sheldrick, 1990)'
_diffrn_ambient_temperature 173(2)
_diffrn_measured_fraction_theta_full 0.998
_diffrn_measured_fraction_theta_max 0.998
_diffrn_measurement_device_type 'CCD area detector'
_diffrn_measurement_method 'phi and omega scans'
_diffrn_radiation_monochromator graphite
_diffrn_radiation_source 'fine-focus sealed tube'
_diffrn_radiation_type MoK\a
_diffrn_radiation_wavelength 0.71073
_diffrn_reflns_av_R_equivalents 0.0602
_diffrn_reflns_av_sigmaI/netI 0.0449
_diffrn_reflns_limit_h_max 16
_diffrn_reflns_limit_h_min -16
_diffrn_reflns_limit_k_max 13
_diffrn_reflns_limit_k_min -15
_diffrn_reflns_limit_l_max 28
_diffrn_reflns_limit_l_min -21
_diffrn_reflns_number 20486
_diffrn_reflns_theta_full 27.51
_diffrn_reflns_theta_max 27.51
_diffrn_reflns_theta_min 1.85
_exptl_absorpt_coefficient_mu 8.878
_exptl_absorpt_correction_T_max 0.765
_exptl_absorpt_correction_T_min 0.476
_exptl_absorpt_correction_type multi-scan
_exptl_absorpt_process_details 'sadabs v2.03(bruker AXS, 2001)'
_exptl_crystal_colour colourless
_exptl_crystal_density_diffrn 2.025
_exptl_crystal_density_method 'not measured'
_exptl_crystal_description plate
_exptl_crystal_F_000 1968
_exptl_crystal_size_max 0.25
_exptl_crystal_size_mid 0.07
_exptl_crystal_size_min 0.03
_refine_diff_density_max 1.655
_refine_diff_density_min -1.606
_refine_diff_density_rms 0.170
_refine_ls_extinction_method none
_refine_ls_goodness_of_fit_ref 1.004
_refine_ls_hydrogen_treatment constr
_refine_ls_matrix_type full
_refine_ls_number_parameters 163
_refine_ls_number_reflns 3843
_refine_ls_number_restraints 0
_refine_ls_restrained_S_all 1.004
_refine_ls_R_factor_all 0.0474
_refine_ls_R_factor_gt 0.0292
_refine_ls_shift/su_max 0.001
_refine_ls_shift/su_mean 0.000
_refine_ls_structure_factor_coef Fsqd
_refine_ls_weighting_details 'calc w=1/[\s^2^(Fo^2^)+(0.0341P)^2^+0.0000P] where P=(Fo^2^+2Fc^2^)/3'
_refine_ls_weighting_scheme calc
_refine_ls_wR_factor_gt 0.0643
_refine_ls_wR_factor_ref 0.0706
_reflns_number_gt 2963
_reflns_number_total 3843
_reflns_threshold_expression >2sigma(I)
_cod_data_source_file b815056g.txt
_cod_data_source_block 4b_mushs
_cod_depositor_comments
;
The following automatic conversions were performed:
'_symmetry_cell_setting' value 'Orthorhombic' changed to 'orthorhombic'
according to '/home/saulius/struct/CIF-dictionaries/cif_core.dic'
dictionary named 'cif_core.dic' version 2.4.1 from 2010-06-29.

Automatic conversion script
Id: cif_fix_enum 1527 2010-12-29 10:47:43Z saulius 
;
_cod_original_cell_volume 3347.0(15)
_cod_original_sg_symbol_H-M Pbca
_cod_database_code 7000168

loop_
_symmetry_equiv_pos_as_xyz
'x, y, z'
'-x+1/2, -y, z+1/2'
'-x, y+1/2, -z+1/2'
'x+1/2, -y+1/2, -z'
'-x, -y, -z'
'x-1/2, y, -z-1/2'
'x, -y-1/2, z-1/2'
'-x-1/2, y-1/2, z'

loop_
_atom_site_label
_atom_site_type_symbol
_atom_site_fract_x
_atom_site_fract_y
_atom_site_fract_z
_atom_site_U_iso_or_equiv
_atom_site_adp_type
_atom_site_occupancy
_atom_site_symmetry_multiplicity
_atom_site_calc_flag
_atom_site_refinement_flags
_atom_site_disorder_assembly
_atom_site_disorder_group
Pt1 Pt 0.064687(13) 0.818741(13) 0.290617(9) 0.01731(7) Uani 1 1 d . . .
P2 P 0.13235(9) 0.88057(9) 0.20344(6) 0.0165(3) Uani 1 1 d . . .
Cl1 Cl -0.04269(9) 0.69746(10) 0.23213(6) 0.0264(3) Uani 1 1 d . . .
P1 P 0.15975(9) 0.92761(9) 0.35131(6) 0.0175(3) Uani 1 1 d . . .
Cl2 Cl -0.01071(10) 0.73963(11) 0.37963(6) 0.0328(3) Uani 1 1 d . . .
C8 C 0.2316(4) 0.9898(4) 0.2056(2) 0.0205(10) Uani 1 1 d . . .
H8A H 0.2742 0.9851 0.1680 0.025 Uiso 1 1 calc R . .
H8B H 0.1958 1.0633 0.2055 0.025 Uiso 1 1 calc R . .
C12 C 0.0754(4) 0.9455(4) 0.0863(2) 0.0276(12) Uani 1 1 d . . .
H12A H 0.1329 1.0012 0.0859 0.033 Uiso 1 1 calc R . .
H12B H 0.0185 0.9738 0.0597 0.033 Uiso 1 1 calc R . .
C1 C 0.2391(4) 0.8429(4) 0.4028(2) 0.0227(11) Uani 1 1 d . . .
H1A H 0.1974 0.7773 0.4159 0.027 Uiso 1 1 calc R . .
H1B H 0.3014 0.8149 0.3806 0.027 Uiso 1 1 calc R . .
C5 C 0.0764(4) 1.0109(4) 0.4012(2) 0.0216(11) Uani 1 1 d . . .
H5A H 0.0480 1.0750 0.3779 0.026 Uiso 1 1 calc R . .
H5B H 0.0161 0.9646 0.4145 0.026 Uiso 1 1 calc R . .
C13 C 0.0334(3) 0.9346(4) 0.1509(2) 0.0203(10) Uani 1 1 d . . .
H13A H -0.0280 0.8837 0.1509 0.024 Uiso 1 1 calc R . .
H13B H 0.0094 1.0088 0.1653 0.024 Uiso 1 1 calc R . .
C3 C 0.1851(4) 0.9608(4) 0.4940(2) 0.0298(12) Uani 1 1 d . . .
H3A H 0.2115 0.9910 0.5330 0.036 Uiso 1 1 calc R . .
H3B H 0.1317 0.9031 0.5032 0.036 Uiso 1 1 calc R . .
C10 C 0.2142(4) 0.7929(4) 0.0945(2) 0.0300(12) Uani 1 1 d . . .
H10A H 0.2407 0.7248 0.0740 0.036 Uiso 1 1 calc R . .
H10B H 0.2698 0.8506 0.0920 0.036 Uiso 1 1 calc R . .
C2 C 0.2762(4) 0.9069(4) 0.4594(2) 0.0273(11) Uani 1 1 d . . .
H2A H 0.3137 0.8548 0.4868 0.033 Uiso 1 1 calc R . .
H2B H 0.3264 0.9659 0.4469 0.033 Uiso 1 1 calc R . .
C9 C 0.1938(4) 0.7657(4) 0.1617(2) 0.0238(11) Uani 1 1 d . . .
H9A H 0.2614 0.7467 0.1815 0.029 Uiso 1 1 calc R . .
H9B H 0.1478 0.6990 0.1642 0.029 Uiso 1 1 calc R . .
C6 C 0.2534(3) 1.0258(4) 0.3184(2) 0.0199(10) Uani 1 1 d . . .
H6A H 0.2165 1.0967 0.3094 0.024 Uiso 1 1 calc R . .
H6B H 0.3085 1.0421 0.3489 0.024 Uiso 1 1 calc R . .
C7 C 0.3061(3) 0.9849(4) 0.2607(2) 0.0211(11) Uani 1 1 d . . .
H7A H 0.3300 0.9068 0.2666 0.025 Uiso 1 1 calc R . .
H7B H 0.3688 1.0315 0.2524 0.025 Uiso 1 1 calc R . .
C4 C 0.1339(4) 1.0554(4) 0.4575(2) 0.0270(11) Uani 1 1 d . . .
H4A H 0.1886 1.1093 0.4446 0.032 Uiso 1 1 calc R . .
H4B H 0.0833 1.0957 0.4837 0.032 Uiso 1 1 calc R . .
C11 C 0.1164(5) 0.8351(4) 0.0605(3) 0.0346(13) Uani 1 1 d . . .
H11A H 0.1341 0.8454 0.0170 0.042 Uiso 1 1 calc R . .
H11B H 0.0603 0.7779 0.0631 0.042 Uiso 1 1 calc R . .

loop_
_atom_site_aniso_label
_atom_site_aniso_U_11
_atom_site_aniso_U_22
_atom_site_aniso_U_33
_atom_site_aniso_U_23
_atom_site_aniso_U_13
_atom_site_aniso_U_12
Pt1 0.01559(10) 0.01712(10) 0.01920(12) 0.00126(8) 0.00031(7) -0.00349(7)
P2 0.0151(6) 0.0157(5) 0.0187(7) 0.0008(5) 0.0005(5) -0.0008(4)
Cl1 0.0258(6) 0.0245(6) 0.0288(7) -0.0026(5) -0.0027(5) -0.0104(5)
P1 0.0167(6) 0.0183(6) 0.0175(7) 0.0016(5) -0.0011(5) -0.0018(5)
Cl2 0.0347(7) 0.0368(7) 0.0269(8) 0.0059(6) 0.0062(6) -0.0151(6)
C8 0.023(2) 0.020(2) 0.019(3) 0.002(2) -0.001(2) -0.0031(18)
C12 0.023(3) 0.038(3) 0.022(3) 0.005(2) -0.002(2) 0.001(2)
C1 0.019(2) 0.023(2) 0.027(3) 0.008(2) -0.003(2) 0.0010(19)
C5 0.022(3) 0.025(2) 0.017(3) 0.002(2) 0.003(2) 0.0033(19)
C13 0.015(2) 0.024(2) 0.022(3) 0.001(2) -0.0021(19) 0.0019(18)
C3 0.033(3) 0.034(3) 0.022(3) -0.004(2) -0.003(2) -0.008(2)
C10 0.033(3) 0.031(3) 0.026(3) -0.008(2) 0.006(2) 0.001(2)
C2 0.023(3) 0.037(3) 0.022(3) 0.005(2) -0.007(2) -0.003(2)
C9 0.024(3) 0.018(2) 0.029(3) -0.003(2) 0.006(2) 0.003(2)
C6 0.014(2) 0.021(2) 0.025(3) 0.001(2) -0.0020(19) -0.0044(18)
C7 0.015(2) 0.026(2) 0.022(3) 0.006(2) -0.001(2) -0.0019(19)
C4 0.029(3) 0.027(3) 0.024(3) -0.002(2) 0.000(2) 0.001(2)
C11 0.039(3) 0.042(3) 0.022(3) -0.005(3) -0.003(3) -0.005(3)

loop_
_atom_type_symbol
_atom_type_description
_atom_type_scat_dispersion_real
_atom_type_scat_dispersion_imag
_atom_type_scat_source
C C 0.0033 0.0016 'International Tables Vol C Tables 4.2.6.8 and 6.1.1.4'
H H 0.0000 0.0000 'International Tables Vol C Tables 4.2.6.8 and 6.1.1.4'
P P 0.1023 0.0942 'International Tables Vol C Tables 4.2.6.8 and 6.1.1.4'
Cl Cl 0.1484 0.1585 'International Tables Vol C Tables 4.2.6.8 and 6.1.1.4'
Pt Pt -1.7033 8.3905 'International Tables Vol C Tables 4.2.6.8 and 6.1.1.4'

loop_
_geom_angle_atom_site_label_1
_geom_angle_atom_site_label_2
_geom_angle_atom_site_label_3
_geom_angle
_geom_angle_site_symmetry_1
_geom_angle_site_symmetry_3
_geom_angle_publ_flag
P1 Pt1 P2 96.48(5) . . yes
P1 Pt1 Cl1 175.92(5) . . ?
P2 Pt1 Cl1 87.60(5) . . ?
P1 Pt1 Cl2 87.55(5) . . ?
P2 Pt1 Cl2 175.55(4) . . ?
Cl1 Pt1 Cl2 88.37(5) . . ?
C8 P2 C13 104.0(2) . . yes
C8 P2 C9 104.8(2) . . yes
C13 P2 C9 104.0(2) . . yes
C8 P2 Pt1 118.99(17) . . ?
C13 P2 Pt1 113.29(16) . . ?
C9 P2 Pt1 110.39(16) . . ?
C5 P1 C6 105.6(2) . . yes
C5 P1 C1 104.5(2) . . yes
C6 P1 C1 104.0(2) . . yes
C5 P1 Pt1 111.41(16) . . ?
C6 P1 Pt1 119.60(17) . . ?
C1 P1 Pt1 110.48(16) . . ?
C7 C8 P2 114.9(3) . . ?
C7 C8 H8A 108.6 . . ?
P2 C8 H8A 108.6 . . ?
C7 C8 H8B 108.6 . . ?
P2 C8 H8B 108.6 . . ?
H8A C8 H8B 107.5 . . ?
C13 C12 C11 113.1(4) . . ?
C13 C12 H12A 109.0 . . ?
C11 C12 H12A 109.0 . . ?
C13 C12 H12B 109.0 . . ?
C11 C12 H12B 109.0 . . ?
H12A C12 H12B 107.8 . . ?
C2 C1 P1 113.4(3) . . ?
C2 C1 H1A 108.9 . . ?
P1 C1 H1A 108.9 . . ?
C2 C1 H1B 108.9 . . ?
P1 C1 H1B 108.9 . . ?
H1A C1 H1B 107.7 . . ?
C4 C5 P1 113.5(3) . . ?
C4 C5 H5A 108.9 . . ?
P1 C5 H5A 108.9 . . ?
C4 C5 H5B 108.9 . . ?
P1 C5 H5B 108.9 . . ?
H5A C5 H5B 107.7 . . ?
C12 C13 P2 112.3(3) . . ?
C12 C13 H13A 109.1 . . ?
P2 C13 H13A 109.1 . . ?
C12 C13 H13B 109.1 . . ?
P2 C13 H13B 109.1 . . ?
H13A C13 H13B 107.9 . . ?
C2 C3 C4 111.9(4) . . ?
C2 C3 H3A 109.2 . . ?
C4 C3 H3A 109.2 . . ?
C2 C3 H3B 109.2 . . ?
C4 C3 H3B 109.2 . . ?
H3A C3 H3B 107.9 . . ?
C9 C10 C11 113.7(4) . . ?
C9 C10 H10A 108.8 . . ?
C11 C10 H10A 108.8 . . ?
C9 C10 H10B 108.8 . . ?
C11 C10 H10B 108.8 . . ?
H10A C10 H10B 107.7 . . ?
C3 C2 C1 112.4(4) . . ?
C3 C2 H2A 109.1 . . ?
C1 C2 H2A 109.1 . . ?
C3 C2 H2B 109.1 . . ?
C1 C2 H2B 109.1 . . ?
H2A C2 H2B 107.9 . . ?
C10 C9 P2 113.4(3) . . ?
C10 C9 H9A 108.9 . . ?
P2 C9 H9A 108.9 . . ?
C10 C9 H9B 108.9 . . ?
P2 C9 H9B 108.9 . . ?
H9A C9 H9B 107.7 . . ?
C7 C6 P1 114.5(3) . . ?
C7 C6 H6A 108.6 . . ?
P1 C6 H6A 108.6 . . ?
C7 C6 H6B 108.6 . . ?
P1 C6 H6B 108.6 . . ?
H6A C6 H6B 107.6 . . ?
C6 C7 C8 112.0(4) . . ?
C6 C7 H7A 109.2 . . ?
C8 C7 H7A 109.2 . . ?
C6 C7 H7B 109.2 . . ?
C8 C7 H7B 109.2 . . ?
H7A C7 H7B 107.9 . . ?
C3 C4 C5 111.7(4) . . ?
C3 C4 H4A 109.3 . . ?
C5 C4 H4A 109.3 . . ?
C3 C4 H4B 109.3 . . ?
C5 C4 H4B 109.3 . . ?
H4A C4 H4B 107.9 . . ?
C12 C11 C10 112.2(4) . . ?
C12 C11 H11A 109.2 . . ?
C10 C11 H11A 109.2 . . ?
C12 C11 H11B 109.2 . . ?
C10 C11 H11B 109.2 . . ?
H11A C11 H11B 107.9 . . ?

loop_
_geom_bond_atom_site_label_1
_geom_bond_atom_site_label_2
_geom_bond_distance
_geom_bond_site_symmetry_2
_geom_bond_publ_flag
Pt1 P1 2.2228(12) . yes
Pt1 P2 2.2289(13) . yes
Pt1 Cl1 2.3716(13) . yes
Pt1 Cl2 2.3774(13) . yes
P2 C8 1.817(5) . yes
P2 C13 1.827(5) . yes
P2 C9 1.827(5) . yes
P1 C5 1.822(5) . yes
P1 C6 1.823(4) . yes
P1 C1 1.825(5) . yes
C8 C7 1.541(6) . ?
C8 H8A 0.9900 . ?
C8 H8B 0.9900 . ?
C12 C13 1.526(7) . ?
C12 C11 1.529(7) . ?
C12 H12A 0.9900 . ?
C12 H12B 0.9900 . ?
C1 C2 1.535(7) . ?
C1 H1A 0.9900 . ?
C1 H1B 0.9900 . ?
C5 C4 1.535(7) . ?
C5 H5A 0.9900 . ?
C5 H5B 0.9900 . ?
C13 H13A 0.9900 . ?
C13 H13B 0.9900 . ?
C3 C2 1.528(7) . ?
C3 C4 1.533(7) . ?
C3 H3A 0.9900 . ?
C3 H3B 0.9900 . ?
C10 C9 1.536(7) . ?
C10 C11 1.538(8) . ?
C10 H10A 0.9900 . ?
C10 H10B 0.9900 . ?
C2 H2A 0.9900 . ?
C2 H2B 0.9900 . ?
C9 H9A 0.9900 . ?
C9 H9B 0.9900 . ?
C6 C7 1.517(7) . ?
C6 H6A 0.9900 . ?
C6 H6B 0.9900 . ?
C7 H7A 0.9900 . ?
C7 H7B 0.9900 . ?
C4 H4A 0.9900 . ?
C4 H4B 0.9900 . ?
C11 H11A 0.9900 . ?
C11 H11B 0.9900 . ?
